data_2009062
loop_
_publ_author_name
'Bats, Jan W.'
'Heinrich, Timo'
'Reggelin, Michael'

_publ_section_title
;(--)-(2<i>S</i>,3<i>S</i>,4<i>S</i>,5<i>R</i>,<i>R</i>~S~)-1-<i>tert</i>-Butoxycarbonyl-3-hydroxy-5-(1(<i>S</i>)-{<i>N</i>-[(<i>R</i>)-1-hydroxy-3-methylbut-2-yl]-4-methylphenylsulfonimidoyl}ethyl)-4-methyl-2-phenylpyrrolidine
 at 133K
;
_journal_issue 10
_journal_name_full 'Acta Crystallographica Section C'
_journal_page_first IUC9900114
_journal_paper_doi 10.1107/S0108270199098625
_journal_volume 55
_journal_year 1999
_chemical_formula_sum 'C30 H44 N2 O5 S'
_chemical_formula_weight 544.73
_chemical_name_systematic
;
tert-Butyl
(-)-(2S,3S,4S,5R,6S,R~S~)-3-hydroxy-5-(1-{N-[(R)-1-hydroxy-3-methylbut-2-yl]-
4-methylphenylsulfonimidoyl}ethyl)-4-methyl-2-phenylpyrrolidine-1-carboxylate
;
_space_group_IT_number 4
_symmetry_cell_setting monoclinic
_symmetry_space_group_name_Hall 'P 2yb'
_symmetry_space_group_name_H-M 'P 1 21 1'
_audit_creation_method SHELXL-97
_cell_angle_alpha 90.00
_cell_angle_beta 100.573(5)
_cell_angle_gamma 90.00
_cell_formula_units_Z 2
_cell_length_a 11.1271(12)
_cell_length_b 9.2899(10)
_cell_length_c 14.565(3)
_cell_measurement_reflns_used 261
_cell_measurement_temperature 133(2)
_cell_measurement_theta_max 23
_cell_measurement_theta_min 3
_cell_volume 1480.0(4)
_computing_cell_refinement 'SMART (Siemens, 1995)'
_computing_data_collection 'SMART (Siemens, 1995)'
_computing_data_reduction 'SAINT (Siemens, 1995)'
_computing_molecular_graphics 'XP in SHELXTL (Sheldrick, 1996)'
_computing_publication_material 'CIF in SHELXL97 (Sheldrick, 1996)'
_computing_structure_refinement 'SHELXL97 (Sheldrick, 1997)'
_computing_structure_solution 'SHELXTL (Sheldrick, 1996)'
_diffrn_ambient_temperature 133(2)
_diffrn_measured_fraction_theta_full 0.903
_diffrn_measured_fraction_theta_max 0.903
_diffrn_measurement_device_type Siemens_SMART
_diffrn_measurement_method \w
_diffrn_radiation_monochromator graphite
_diffrn_radiation_source 'fine-focus sealed tube'
_diffrn_radiation_type MoK\a
_diffrn_radiation_wavelength 0.71073
_diffrn_reflns_av_R_equivalents 0.049
_diffrn_reflns_av_sigmaI/netI 0.0355
_diffrn_reflns_limit_h_max 15
_diffrn_reflns_limit_h_min -13
_diffrn_reflns_limit_k_max 12
_diffrn_reflns_limit_k_min -12
_diffrn_reflns_limit_l_max 20
_diffrn_reflns_limit_l_min -19
_diffrn_reflns_number 23161
_diffrn_reflns_theta_full 29.86
_diffrn_reflns_theta_max 29.86
_diffrn_reflns_theta_min 1.86
_diffrn_standards_decay_% 0.0
_diffrn_standards_interval_time 540
_diffrn_standards_number 429
_exptl_absorpt_coefficient_mu 0.149
_exptl_absorpt_correction_T_max 0.973
_exptl_absorpt_correction_T_min 0.906
_exptl_absorpt_correction_type numerical
_exptl_absorpt_process_details '(SHELXTL; Sheldrick, 1996)'
_exptl_crystal_colour pale_yellow
_exptl_crystal_density_diffrn 1.222
_exptl_crystal_density_method 'not measured'
_exptl_crystal_description prism
_exptl_crystal_F_000 588
_exptl_crystal_size_max 0.80
_exptl_crystal_size_mid 0.52
_exptl_crystal_size_min 0.19
_refine_diff_density_max 0.448
_refine_diff_density_min -0.265
_refine_ls_abs_structure_details 'Flack (1983)'
_refine_ls_abs_structure_Flack 0.04(5)
_refine_ls_extinction_coef 0.0053(17)
_refine_ls_extinction_method SHELXL97
_refine_ls_goodness_of_fit_ref 1.450
_refine_ls_hydrogen_treatment constr
_refine_ls_matrix_type full
_refine_ls_number_parameters 354
_refine_ls_number_reflns 7361
_refine_ls_number_restraints 1
_refine_ls_restrained_S_all 1.450
_refine_ls_R_factor_all 0.044
_refine_ls_R_factor_gt 0.039
_refine_ls_shift/su_max 0.008
_refine_ls_shift/su_mean 0.000
_refine_ls_structure_factor_coef Fsqd
_refine_ls_weighting_details 'calc w = 1/[\s^2^(Fo^2^)+(0.05P)^2^] where P = (Fo^2^+2Fc^2^)/3'
_refine_ls_weighting_scheme calc
_refine_ls_wR_factor_ref 0.107
_reflns_number_gt 6896
_reflns_number_total 7361
_reflns_threshold_expression I>2\s(I)
_cod_data_source_file qa0173.cif
_cod_data_source_block kali13
_cod_original_cell_volume 1480.0(3)
_cod_original_sg_symbol_H-M 'P 21'
_cod_database_code 2009062
_cod_database_fobs_code 2009062

loop_
_symmetry_equiv_pos_as_xyz
'x, y, z'
'-x, y+1/2, -z'

loop_
_atom_site_label
_atom_site_fract_x
_atom_site_fract_y
_atom_site_fract_z
_atom_site_U_iso_or_equiv
_atom_site_adp_type
_atom_site_calc_flag
_atom_site_refinement_flags
_atom_site_occupancy
_atom_site_disorder_assembly
_atom_site_disorder_group
_atom_site_type_symbol
S .75034(3) .85725(4) .79457(3) .01723(10) Uani d . 1 . . S
O3 .34456(11) .97635(13) .71451(8) .0198(2) Uani d . 1 . . O
O2 .50276(11) .87462(14) .43784(8) .0254(3) Uani d . 1 . . O
H02 .5090 .8208 .3892 .038 Uiso calc R 1 . . H
O1 .85311(11) .78521(13) .76429(8) .0220(3) Uani d . 1 . . O
C10 .14292(16) .9506(2) .43890(13) .0259(4) Uani d . 1 . . C
H10 .1144 1.0271 .3961 .031 Uiso calc R 1 . . H
N2 .62923(13) .78124(16) .79479(9) .0192(3) Uani d . 1 . . N
C14 .43738(14) 1.04428(17) .68544(11) .0163(3) Uani d . 1 . . C
N1 .49404(12) .95702(14) .63222(9) .0162(3) Uani d . 1 . . N
C8 .30964(14) .83232(18) .54276(11) .0188(3) Uani d . 1 . . C
O4 .46954(11) 1.16909(13) .70608(8) .0205(2) Uani d . 1 . . O
C15 .25502(16) 1.0542(2) .76095(12) .0229(4) Uani d . 1 . . C
C19 .81116(16) .92515(19) .90908(11) .0217(3) Uani d . 1 . . C
C22 .89143(17) .9922(2) 1.09690(13) .0272(4) Uani d . 1 . . C
O5 .40795(13) .73186(18) .85158(12) .0426(4) Uani d . 1 . . O
H05 .4198 .7852 .8041 .064 Uiso calc R 1 . . H
C7 .75777(15) .8482(2) .52302(12) .0240(3) Uani d . 1 . . C
H7A .7400 .9275 .4782 .036 Uiso calc R 1 . . H
H7B .7646 .7581 .4894 .036 Uiso calc R 1 . . H
H7C .8349 .8674 .5658 .036 Uiso calc R 1 . . H
C2 .62516(14) .97668(17) .62652(10) .0155(3) Uani d . 1 . . C
H2 .6310 1.0580 .5825 .019 Uiso calc R 1 . . H
C4 .53171(15) .79104(18) .52062(11) .0177(3) Uani d . 1 . . C
H4 .5316 .6861 .5052 .021 Uiso calc R 1 . . H
C20 .74092(18) 1.0131(2) .95483(13) .0291(4) Uani d . 1 . . C
H20 .6644 1.0501 .9221 .035 Uiso calc R 1 . . H
C3 .65465(14) .83533(18) .57865(10) .0174(3) Uani d . 1 . . C
H3 .6788 .7611 .6283 .021 Uiso calc R 1 . . H
C11 .06190(16) .8483(2) .46048(13) .0304(4) Uani d . 1 . . C
H11 -.0231 .8536 .4324 .036 Uiso calc R 1 . . H
C9 .26605(15) .94188(18) .47973(11) .0203(3) Uani d . 1 . . C
H9 .3221 1.0125 .4643 .024 Uiso calc R 1 . . H
C18 .19402(19) 1.1726(2) .69754(14) .0342(5) Uani d . 1 . . C
H18A .1608 1.1324 .6359 .051 Uiso calc R 1 . . H
H18B .2542 1.2472 .6913 .051 Uiso calc R 1 . . H
H18C .1275 1.2148 .7244 .051 Uiso calc R 1 . . H
C28 .59927(18) .5205(2) .81781(13) .0270(4) Uani d . 1 . . C
H28 .5225 .5269 .7700 .032 Uiso calc R 1 . . H
C26 .62177(16) .66666(19) .86460(11) .0212(3) Uani d . 1 . . C
H26 .7007 .6635 .9103 .025 Uiso calc R 1 . . H
C24 .92239(16) .8718(2) .95528(12) .0260(4) Uani d . 1 . . C
H24 .9720 .8125 .9231 .031 Uiso calc R 1 . . H
C12 .10327(18) .7384(2) .52251(15) .0340(5) Uani d . 1 . . C
H12 .0471 .6674 .5372 .041 Uiso calc R 1 . . H
C1 .70845(15) 1.01340(18) .72194(11) .0182(3) Uani d . 1 . . C
H1 .6610 1.0790 .7564 .022 Uiso calc R 1 . . H
C21 .78149(18) 1.0477(2) 1.04852(13) .0321(4) Uani d . 1 . . C
H21 .7334 1.1102 1.0799 .039 Uiso calc R 1 . . H
C23 .96087(18) .9061(2) 1.04949(13) .0313(4) Uani d . 1 . . C
H23 1.0374 .8689 1.0821 .038 Uiso calc R 1 . . H
C30 .7027(2) .4748(2) .76814(15) .0341(4) Uani d . 1 . . C
H30C .6832 .3812 .7381 .051 Uiso calc R 1 . . H
H30B .7791 .4674 .8137 .051 Uiso calc R 1 . . H
H30A .7123 .5466 .7207 .051 Uiso calc R 1 . . H
C5 .44306(15) .82220(16) .58849(11) .0180(3) Uani d . 1 . . C
H5 .4524 .7450 .6371 .022 Uiso calc R 1 . . H
C13 .22665(17) .7310(2) .56364(13) .0277(4) Uani d . 1 . . C
H13 .2546 .6549 .6069 .033 Uiso calc R 1 . . H
C25 .9327(2) 1.0259(2) 1.20006(13) .0355(5) Uani d . 1 . . C
H25A .8609 1.0389 1.2294 .053 Uiso calc R 1 . . H
H25B .9814 1.1145 1.2068 .053 Uiso calc R 1 . . H
H25C .9824 .9462 1.2304 .053 Uiso calc R 1 . . H
C6 .82464(16) 1.0934(2) .70967(13) .0251(4) Uani d . 1 . . C
H6A .8722 1.1181 .7711 .038 Uiso calc R 1 . . H
H6B .8024 1.1818 .6738 .038 Uiso calc R 1 . . H
H6C .8737 1.0318 .6763 .038 Uiso calc R 1 . . H
C29 .5816(3) .4046(3) .88757(18) .0560(8) Uani d . 1 . . C
H29C .6540 .4002 .9372 .084 Uiso calc R 1 . . H
H29B .5697 .3113 .8558 .084 Uiso calc R 1 . . H
H29A .5095 .4274 .9148 .084 Uiso calc R 1 . . H
C17 .16315(17) .9372(2) .77247(15) .0322(4) Uani d . 1 . . C
H17A .2054 .8577 .8092 .048 Uiso calc R 1 . . H
H17B .1241 .9017 .7108 .048 Uiso calc R 1 . . H
H17C .1008 .9770 .8048 .048 Uiso calc R 1 . . H
C16 .3191(2) 1.1089(3) .85616(14) .0372(5) Uani d . 1 . . C
H16A .3642 1.0297 .8912 .056 Uiso calc R 1 . . H
H16B .2580 1.1461 .8908 .056 Uiso calc R 1 . . H
H16C .3760 1.1861 .8476 .056 Uiso calc R 1 . . H
C27 .5200(2) .7155(2) .91529(14) .0355(5) Uani d . 1 . . C
H27A .5097 .6435 .9634 .043 Uiso calc R 1 . . H
H27B .5430 .8083 .9471 .043 Uiso calc R 1 . . H

loop_
_atom_site_aniso_label
_atom_site_aniso_U_11
_atom_site_aniso_U_22
_atom_site_aniso_U_33
_atom_site_aniso_U_12
_atom_site_aniso_U_13
_atom_site_aniso_U_23
S .01562(17) .01930(19) .01622(17) .00290(15) .00150(13) -.00043(15)
O3 .0181(6) .0220(6) .0210(5) .0030(4) .0084(4) .0005(4)
O2 .0303(6) .0305(7) .0152(5) .0111(6) .0034(5) .0020(5)
O1 .0188(6) .0246(6) .0228(6) .0042(5) .0039(5) -.0010(5)
C10 .0198(9) .0312(10) .0254(8) .0037(7) .0007(7) -.0096(7)
N2 .0194(7) .0218(7) .0163(6) .0004(5) .0026(5) .0010(5)
C14 .0164(7) .0184(8) .0134(7) .0044(6) .0010(6) .0040(6)
N1 .0145(6) .0163(6) .0179(6) .0000(5) .0030(5) -.0012(5)
C8 .0166(7) .0191(8) .0212(7) -.0004(6) .0046(6) -.0048(6)
O4 .0256(6) .0174(6) .0189(5) .0019(5) .0051(5) -.0020(4)
C15 .0224(9) .0301(10) .0178(8) .0105(7) .0082(6) .0032(7)
C19 .0209(8) .0256(9) .0171(7) .0000(7) -.0007(6) -.0020(6)
C22 .0283(9) .0293(10) .0220(8) -.0095(7) -.0009(7) -.0014(7)
O5 .0309(8) .0466(9) .0561(10) .0141(7) .0226(7) .0300(8)
C7 .0226(8) .0265(8) .0257(8) .0016(7) .0119(6) -.0030(8)
C2 .0142(7) .0172(8) .0155(7) .0009(6) .0037(6) .0016(6)
C4 .0182(8) .0180(8) .0164(7) .0030(6) .0020(6) -.0005(6)
C20 .0268(9) .0343(10) .0247(9) .0067(8) .0012(7) -.0063(8)
C3 .0181(7) .0183(8) .0161(7) .0028(6) .0036(5) -.0016(6)
C11 .0167(8) .0402(10) .0341(9) -.0031(8) .0044(7) -.0190(9)
C9 .0186(8) .0210(8) .0211(8) -.0026(6) .0031(6) -.0056(6)
C18 .0325(11) .0384(11) .0348(11) .0190(9) .0139(8) .0106(8)
C28 .0302(9) .0266(9) .0243(9) -.0007(7) .0052(7) -.0005(7)
C26 .0231(8) .0230(8) .0170(7) .0017(7) .0019(6) .0035(6)
C24 .0211(8) .0304(10) .0247(8) .0045(8) -.0006(6) -.0030(8)
C12 .0266(10) .0337(11) .0443(11) -.0126(8) .0133(8) -.0103(9)
C1 .0167(8) .0185(8) .0191(7) .0008(6) .0024(6) -.0009(6)
C21 .0319(10) .0364(11) .0267(10) .0020(8) .0016(8) -.0104(8)
C23 .0246(9) .0403(11) .0256(9) -.0003(8) -.0045(7) -.0010(8)
C30 .0404(11) .0246(10) .0397(11) .0002(8) .0140(9) -.0045(8)
C5 .0184(8) .0171(8) .0182(7) -.0002(6) .0026(6) -.0015(6)
C13 .0289(10) .0260(9) .0302(9) -.0053(8) .0106(7) -.0012(7)
C25 .0418(12) .0414(12) .0212(9) -.0170(10) .0004(8) -.0041(8)
C6 .0206(9) .0232(9) .0313(9) -.0051(7) .0043(7) .0000(7)
C29 .100(2) .0298(12) .0443(13) -.0180(13) .0296(14) -.0023(10)
C17 .0213(9) .0422(12) .0356(10) .0055(8) .0123(8) .0059(9)
C16 .0377(11) .0510(13) .0251(9) .0040(10) .0111(8) -.0065(9)
C27 .0441(12) .0317(11) .0346(10) .0039(9) .0173(9) .0042(8)

loop_
_atom_type_symbol
_atom_type_description
_atom_type_scat_dispersion_real
_atom_type_scat_dispersion_imag
_atom_type_scat_source
C C 0.0033 0.0016 'International Tables Vol C Tables 4.2.6.8 and 6.1.1.4'
H H 0.0000 0.0000 'International Tables Vol C Tables 4.2.6.8 and 6.1.1.4'
N N 0.0061 0.0033 'International Tables Vol C Tables 4.2.6.8 and 6.1.1.4'
O O 0.0106 0.0060 'International Tables Vol C Tables 4.2.6.8 and 6.1.1.4'
S S 0.1246 0.1234 'International Tables Vol C Tables 4.2.6.8 and 6.1.1.4'

loop_
_geom_angle_atom_site_label_1
_geom_angle_atom_site_label_2
_geom_angle_atom_site_label_3
_geom_angle
O1 S N2 122.04(8)
O1 S C19 105.00(8)
N2 S C19 110.13(8)
O1 S C1 108.86(7)
N2 S C1 103.92(8)
C19 S C1 105.95(8)
C14 O3 C15 122.14(13)
C11 C10 C9 119.57(18)
C26 N2 S 119.65(11)
O4 C14 O3 124.74(14)
O4 C14 N1 123.84(15)
O3 C14 N1 111.40(14)
C14 N1 C5 125.05(14)
C14 N1 C2 121.51(13)
C5 N1 C2 112.62(13)
C13 C8 C9 118.21(15)
C13 C8 C5 119.89(15)
C9 C8 C5 121.90(15)
O3 C15 C18 109.74(13)
O3 C15 C17 102.84(14)
C18 C15 C17 110.54(16)
O3 C15 C16 109.56(14)
C18 C15 C16 113.24(17)
C17 C15 C16 110.42(16)
C20 C19 C24 120.66(16)
C20 C19 S 120.33(13)
C24 C19 S 118.41(14)
C23 C22 C21 118.75(17)
C23 C22 C25 121.18(18)
C21 C22 C25 120.07(18)
N1 C2 C3 102.23(12)
N1 C2 C1 113.92(12)
C3 C2 C1 116.47(12)
O2 C4 C3 111.31(14)
O2 C4 C5 111.61(13)
C3 C4 C5 101.97(12)
C19 C20 C21 119.86(17)
C7 C3 C4 114.32(13)
C7 C3 C2 114.47(14)
C4 C3 C2 103.61(12)
C12 C11 C10 120.10(16)
C10 C9 C8 121.27(16)
C29 C28 C26 111.39(16)
C29 C28 C30 108.75(19)
C26 C28 C30 112.59(16)
N2 C26 C28 111.02(13)
N2 C26 C27 104.91(14)
C28 C26 C27 113.94(16)
C19 C24 C23 118.71(17)
C11 C12 C13 119.99(18)
C6 C1 C2 112.26(13)
C6 C1 S 109.03(11)
C2 C1 S 113.18(11)
C22 C21 C20 120.39(18)
C22 C23 C24 121.61(17)
N1 C5 C8 114.00(13)
N1 C5 C4 101.28(13)
C8 C5 C4 114.79(13)
C8 C13 C12 120.85(18)
O5 C27 C26 110.83(16)

loop_
_geom_bond_atom_site_label_1
_geom_bond_atom_site_label_2
_geom_bond_site_symmetry_2
_geom_bond_distance
_geom_bond_publ_flag
S O1 . 1.4612(12) ?
S N2 . 1.5219(15) ?
S C19 . 1.7953(17) ?
S C1 . 1.8055(17) ?
O3 C14 . 1.343(2) ?
O3 C15 . 1.4899(19) ?
O2 C4 . 1.4205(19) ?
C10 C11 . 1.385(3) ?
C10 C9 . 1.392(2) ?
N2 C26 . 1.485(2) ?
C14 O4 . 1.234(2) ?
C14 N1 . 1.355(2) ?
N1 C5 . 1.471(2) ?
N1 C2 . 1.488(2) ?
C8 C13 . 1.391(2) ?
C8 C9 . 1.397(2) ?
C8 C5 . 1.514(2) ?
C15 C18 . 1.515(2) ?
C15 C17 . 1.522(3) ?
C15 C16 . 1.525(3) ?
C19 C20 . 1.383(3) ?
C19 C24 . 1.387(2) ?
C22 C23 . 1.382(3) ?
C22 C21 . 1.394(3) ?
C22 C25 . 1.521(3) ?
O5 C27 . 1.419(3) ?
C7 C3 . 1.526(2) ?
C2 C3 . 1.550(2) ?
C2 C1 . 1.560(2) ?
C4 C3 . 1.527(2) ?
C4 C5 . 1.547(2) ?
C20 C21 . 1.394(3) ?
C11 C12 . 1.385(3) ?
C28 C29 . 1.518(3) ?
C28 C26 . 1.519(3) ?
C28 C30 . 1.528(3) ?
C26 C27 . 1.530(3) ?
C24 C23 . 1.397(3) ?
C12 C13 . 1.395(3) ?
C1 C6 . 1.530(2) ?

loop_
_geom_hbond_atom_site_label_D
_geom_hbond_atom_site_label_H
_geom_hbond_atom_site_label_A
_geom_hbond_site_symmetry_A
_geom_hbond_distance_DH
_geom_hbond_distance_HA
_geom_hbond_distance_DA
_geom_hbond_angle_DHA
_geom_hbond_publ_flag
O2 H02 O4 2_646 0.88 2.02 2.893(2) 170 yes
O5 H05 O3 1_555 0.88 2.27 3.021(2) 143 yes
O5 H05 N2 1_555 0.88 2.36 2.776(2) 109 yes

loop_
_geom_torsion_atom_site_label_1
_geom_torsion_atom_site_label_2
_geom_torsion_atom_site_label_3
_geom_torsion_atom_site_label_4
_geom_torsion
O1 S N2 C26 71.08(14)
C19 S N2 C26 -52.60(15)
C1 S N2 C26 -165.70(12)
C15 O3 C14 O4 11.7(2)
C15 O3 C14 N1 -169.95(13)
O4 C14 N1 C5 -165.10(15)
O3 C14 N1 C5 16.5(2)
O4 C14 N1 C2 26.0(2)
O3 C14 N1 C2 -152.35(13)
C14 O3 C15 C18 57.5(2)
C14 O3 C15 C17 175.12(14)
C14 O3 C15 C16 -67.45(19)
O1 S C19 C20 173.20(15)
N2 S C19 C20 -53.71(18)
C1 S C19 C20 58.07(17)
O1 S C19 C24 -15.61(17)
N2 S C19 C24 117.48(16)
C1 S C19 C24 -130.74(15)
C14 N1 C2 C3 167.34(13)
C5 N1 C2 C3 -2.81(15)
C14 N1 C2 C1 40.82(19)
C5 N1 C2 C1 -129.33(13)
C24 C19 C20 C21 -0.5(3)
S C19 C20 C21 170.46(16)
O2 C4 C3 C7 -48.04(19)
C5 C4 C3 C7 -167.17(14)
O2 C4 C3 C2 77.21(15)
C5 C4 C3 C2 -41.92(15)
N1 C2 C3 C7 152.94(13)
C1 C2 C3 C7 -82.21(17)
N1 C2 C3 C4 27.79(14)
C1 C2 C3 C4 152.64(13)
C9 C10 C11 C12 0.2(3)
C11 C10 C9 C8 -0.5(2)
C13 C8 C9 C10 0.3(2)
C5 C8 C9 C10 -179.38(15)
S N2 C26 C28 -112.42(15)
S N2 C26 C27 124.07(14)
C29 C28 C26 N2 -175.52(19)
C30 C28 C26 N2 62.0(2)
C29 C28 C26 C27 -57.3(2)
C30 C28 C26 C27 -179.82(16)
C20 C19 C24 C23 1.4(3)
S C19 C24 C23 -169.80(15)
C10 C11 C12 C13 0.3(3)
N1 C2 C1 C6 -155.67(14)
C3 C2 C1 C6 85.65(17)
N1 C2 C1 S 80.37(15)
C3 C2 C1 S -38.30(16)
O1 S C1 C6 -44.06(13)
N2 S C1 C6 -175.52(12)
C19 S C1 C6 68.41(13)
O1 S C1 C2 81.64(12)
N2 S C1 C2 -49.82(13)
C19 S C1 C2 -165.89(11)
C23 C22 C21 C20 2.0(3)
C25 C22 C21 C20 -177.68(19)
C19 C20 C21 C22 -1.2(3)
C21 C22 C23 C24 -1.1(3)
C25 C22 C23 C24 178.52(19)
C19 C24 C23 C22 -0.5(3)
C14 N1 C5 C8 43.7(2)
C2 N1 C5 C8 -146.56(13)
C14 N1 C5 C4 167.53(14)
C2 N1 C5 C4 -22.73(15)
C13 C8 C5 N1 -128.95(16)
C9 C8 C5 N1 50.7(2)
C13 C8 C5 C4 114.86(17)
C9 C8 C5 C4 -65.5(2)
O2 C4 C5 N1 -79.86(15)
C3 C4 C5 N1 39.05(14)
O2 C4 C5 C8 43.43(18)
C3 C4 C5 C8 162.34(13)
C9 C8 C13 C12 0.2(3)
C5 C8 C13 C12 179.84(16)
C11 C12 C13 C8 -0.4(3)
N2 C26 C27 O5 59.1(2)
C28 C26 C27 O5 -62.5(2)
